data_1561621
loop_
_publ_author_name
'Lian, Chen'
'Liu, Liu'
'Guo, Xu'
'Long, Yinshuang'
'Jia, Shanshan'
'Li, Huanhuan'
'Yang, Lirong'

_publ_section_title
;
 Honeycomb-shaped coordination polymers based on the self-assembly of long
 flexible ligands and alkaline-earth ions
;
_journal_name_full 'Journal of Solid State Chemistry'
_journal_page_first 229
_journal_page_last 235
_journal_paper_doi 10.1016/j.jssc.2015.10.034
_journal_volume 233
_journal_year 2016
_chemical_formula_sum 'C40 H20 Ca N8 O4'
_chemical_formula_weight 716.72
_space_group_crystal_system orthorhombic
_space_group_IT_number 52
_space_group_name_Hall '-P 2a 2bc'
_space_group_name_H-M_alt 'P n n a'
_atom_sites_solution_hydrogens geom
_cell_angle_alpha 90
_cell_angle_beta 90
_cell_angle_gamma 90
_cell_formula_units_Z 4
_cell_length_a 18.045(5)
_cell_length_b 11.490(4)
_cell_length_c 15.228(5)
_cell_measurement_reflns_used 5460
_cell_measurement_temperature 296(2)
_cell_measurement_theta_max 27.51
_cell_measurement_theta_min 2.22
_cell_volume 3157.3(17)
_computing_cell_refinement 'APEX 2'
_computing_data_collection 'APEX 2 (Bruker, 2009)'
_computing_data_reduction 'SAINT (Bruker, 2009)'
_computing_molecular_graphics 'SHELXTL (Bruker, 2009)'
_computing_publication_material SHELXTL
_computing_structure_refinement 'SHELXL-2013 (Sheldrick, 2013)'
_computing_structure_solution 'SHELXS-97 (Sheldrick, 2008)'
_diffrn_ambient_temperature 296(2)
_diffrn_measured_fraction_theta_full 0.973
_diffrn_measured_fraction_theta_max 1.000
_diffrn_measurement_device_type 'Bruker Smart APEX II CCD area detector'
_diffrn_measurement_method '\f and \w scans'
_diffrn_radiation_type MoK\a
_diffrn_radiation_wavelength 0.71073
_diffrn_reflns_av_R_equivalents 0.0294
_diffrn_reflns_av_unetI/netI 0.0204
_diffrn_reflns_Laue_measured_fraction_full 0.973
_diffrn_reflns_Laue_measured_fraction_max 1.000
_diffrn_reflns_limit_h_max 14
_diffrn_reflns_limit_h_min -21
_diffrn_reflns_limit_k_max 13
_diffrn_reflns_limit_k_min -13
_diffrn_reflns_limit_l_max 18
_diffrn_reflns_limit_l_min -18
_diffrn_reflns_number 15390
_diffrn_reflns_point_group_measured_fraction_full 0.973
_diffrn_reflns_point_group_measured_fraction_max 1.000
_diffrn_reflns_theta_full 25.242
_diffrn_reflns_theta_max 24.997
_diffrn_reflns_theta_min 1.750
_exptl_absorpt_coefficient_mu 0.260
_exptl_absorpt_correction_type multi-scan
_exptl_absorpt_process_details 'SADABS (Bruker, 2009)'
_exptl_crystal_colour colourless
_exptl_crystal_density_diffrn 1.508
_exptl_crystal_description block
_exptl_crystal_F_000 1472
_exptl_crystal_size_max 0.240
_exptl_crystal_size_mid 0.180
_exptl_crystal_size_min 0.170
_refine_diff_density_max 0.688
_refine_diff_density_min -0.449
_refine_diff_density_rms 0.054
_refine_ls_extinction_coef .
_refine_ls_extinction_method none
_refine_ls_goodness_of_fit_ref 1.078
_refine_ls_hydrogen_treatment constr
_refine_ls_matrix_type full
_refine_ls_number_parameters 240
_refine_ls_number_reflns 2795
_refine_ls_number_restraints 0
_refine_ls_restrained_S_all 1.078
_refine_ls_R_factor_all 0.0490
_refine_ls_R_factor_gt 0.0405
_refine_ls_shift/su_max 0.000
_refine_ls_shift/su_mean 0.000
_refine_ls_structure_factor_coef Fsqd
_refine_ls_weighting_details 'w=1/[\s^2^(Fo^2^)+(0.0785P)^2^+1.1759P] where P=(Fo^2^+2Fc^2^)/3'
_refine_ls_weighting_scheme calc
_refine_ls_wR_factor_gt 0.1215
_refine_ls_wR_factor_ref 0.1269
_reflns_Friedel_coverage 0.000
_reflns_Friedel_fraction_full .
_reflns_Friedel_fraction_max .
_reflns_number_gt 2361
_reflns_number_total 2795
_reflns_threshold_expression 'I > 2\s(I)'
_cod_data_source_file JSSC-2016-233-229.cif
_cod_data_source_block 5277
_cod_original_cell_volume 3157.4(17)
_cod_database_code 1561621
_shelx_space_group_comment
; 
The symmetry employed for this shelxl refinement is uniquely defined 
by the following loop, which should always be used as a source of 
symmetry information in preference to the above space-group names. 
They are only intended as comments. 
;
_shelx_estimated_absorpt_t_min 0.940
_shelx_estimated_absorpt_t_max 0.957
_shelxl_version_number 2013-3

loop_
_space_group_symop_operation_xyz
'x, y, z'
'-x+1/2, -y, z'
'-x+1/2, y+1/2, -z+1/2'
'x, -y+1/2, -z+1/2'
'-x, -y, -z'
'x-1/2, y, -z'
'x-1/2, -y-1/2, z-1/2'
'-x, y-1/2, z-1/2'

loop_
_atom_site_label
_atom_site_type_symbol
_atom_site_fract_x
_atom_site_fract_y
_atom_site_fract_z
_atom_site_U_iso_or_equiv
_atom_site_adp_type
_atom_site_occupancy
_atom_site_site_symmetry_order
_atom_site_calc_flag
_atom_site_refinement_flags_posn
_atom_site_refinement_flags_adp
_atom_site_refinement_flags_occupancy
_atom_site_disorder_assembly
_atom_site_disorder_group
Ca1 Ca 0.52505(3) 0.7500 0.2500 0.0255(2) Uani 1 2 d S T P . .
N1 N 0.47560(9) 0.68204(14) 0.09291(11) 0.0308(4) Uani 1 1 d . . . . .
N2 N 0.42955(10) 0.58800(16) 0.24764(11) 0.0338(4) Uani 1 1 d . . . . .
N3 N 0.27682(9) 0.31476(14) 0.07515(11) 0.0319(4) Uani 1 1 d . . . . .
N4 N 0.31762(9) 0.38742(13) -0.05326(11) 0.0283(4) Uani 1 1 d . . . . .
O1 O 0.57815(9) 0.87283(14) 0.14220(10) 0.0456(4) Uani 1 1 d . . . . .
O2 O 0.62513(8) 0.91932(13) 0.27063(9) 0.0358(4) Uani 1 1 d . . . . .
C1 C 0.50011(13) 0.72572(19) 0.01738(14) 0.0349(5) Uani 1 1 d . . . . .
H1 H 0.5341 0.7864 0.0197 0.042 Uiso 1 1 calc R U . . .
C2 C 0.47780(12) 0.68583(19) -0.06511(14) 0.0375(5) Uani 1 1 d . . . . .
H2 H 0.4966 0.7196 -0.1159 0.045 Uiso 1 1 calc R U . . .
C3 C 0.42795(12) 0.59649(17) -0.07020(14) 0.0338(5) Uani 1 1 d . . . . .
H3 H 0.4125 0.5683 -0.1245 0.041 Uiso 1 1 calc R U . . .
C4 C 0.40044(11) 0.54807(16) 0.00782(12) 0.0276(4) Uani 1 1 d . . . . .
C5 C 0.42580(10) 0.59370(16) 0.08886(13) 0.0277(4) Uani 1 1 d . . . . .
C6 C 0.40055(11) 0.54446(17) 0.17203(12) 0.0289(5) Uani 1 1 d . . . . .
C7 C 0.34854(11) 0.45203(17) 0.17336(13) 0.0311(5) Uani 1 1 d . . . . .
C8 C 0.32613(14) 0.4082(2) 0.25480(14) 0.0417(6) Uani 1 1 d . . . . .
H8 H 0.2906 0.3498 0.2578 0.050 Uiso 1 1 calc R U . . .
C9 C 0.35672(15) 0.4518(2) 0.32982(15) 0.0496(6) Uani 1 1 d . . . . .
H9 H 0.3433 0.4224 0.3845 0.060 Uiso 1 1 calc R U . . .
C10 C 0.40846(14) 0.5412(2) 0.32289(14) 0.0447(6) Uani 1 1 d . . . . .
H10 H 0.4295 0.5697 0.3743 0.054 Uiso 1 1 calc R U . . .
C11 C 0.34945(10) 0.45324(16) 0.01274(13) 0.0274(4) Uani 1 1 d . . . . .
C12 C 0.32383(11) 0.40739(17) 0.09034(13) 0.0294(5) Uani 1 1 d . . . . .
C13 C 0.27489(10) 0.30494(16) -0.01142(13) 0.0277(4) Uani 1 1 d . . . . .
C14 C 0.73183(10) 1.21651(16) 0.05829(13) 0.0267(4) Uani 1 1 d . . . . .
C15 C 0.68456(13) 1.14343(19) 0.01236(14) 0.0386(5) Uani 1 1 d . . . . .
H15 H 0.6788 1.1529 -0.0479 0.046 Uiso 1 1 calc R U . . .
C16 C 0.64597(12) 1.05659(19) 0.05550(14) 0.0369(5) Uani 1 1 d . . . . .
H16 H 0.6146 1.0082 0.0237 0.044 Uiso 1 1 calc R U . . .
C17 C 0.65329(10) 1.04041(16) 0.14547(12) 0.0272(4) Uani 1 1 d . . . . .
C18 C 0.69893(12) 1.11518(18) 0.19139(14) 0.0344(5) Uani 1 1 d . . . . .
H18 H 0.7034 1.1073 0.2519 0.041 Uiso 1 1 calc R U . . .
C19 C 0.73807(11) 1.20157(17) 0.14849(13) 0.0316(5) Uani 1 1 d . . . . .
H19 H 0.7690 1.2504 0.1805 0.038 Uiso 1 1 calc R U . . .
C20 C 0.61642(11) 0.93863(17) 0.19011(13) 0.0286(4) Uani 1 1 d . . . . .

loop_
_atom_site_aniso_label
_atom_site_aniso_U_11
_atom_site_aniso_U_22
_atom_site_aniso_U_33
_atom_site_aniso_U_23
_atom_site_aniso_U_13
_atom_site_aniso_U_12
Ca1 0.0295(3) 0.0224(3) 0.0245(3) 0.0000(2) 0.000 0.000
N1 0.0344(9) 0.0263(9) 0.0316(10) -0.0040(7) 0.0012(7) -0.0072(7)
N2 0.0399(10) 0.0352(10) 0.0263(9) -0.0055(7) 0.0029(7) -0.0092(8)
N3 0.0366(9) 0.0287(9) 0.0303(9) -0.0047(7) 0.0012(7) -0.0081(7)
N4 0.0307(8) 0.0238(8) 0.0305(9) -0.0038(7) -0.0003(7) -0.0049(7)
O1 0.0586(10) 0.0457(9) 0.0325(9) 0.0017(7) -0.0029(7) -0.0295(8)
O2 0.0451(9) 0.0375(8) 0.0249(8) 0.0049(6) 0.0003(6) -0.0055(7)
C1 0.0415(12) 0.0308(11) 0.0323(12) -0.0003(9) 0.0027(10) -0.0116(9)
C2 0.0477(13) 0.0362(12) 0.0287(11) 0.0022(9) 0.0056(10) -0.0110(10)
C3 0.0428(12) 0.0322(11) 0.0262(11) -0.0047(9) -0.0016(9) -0.0042(9)
C4 0.0306(10) 0.0242(10) 0.0279(10) -0.0031(8) 0.0010(8) -0.0007(8)
C5 0.0287(10) 0.0246(10) 0.0297(11) -0.0029(8) 0.0028(8) -0.0011(8)
C6 0.0323(10) 0.0274(10) 0.0269(10) -0.0052(8) 0.0027(8) -0.0030(8)
C7 0.0363(11) 0.0293(10) 0.0278(11) -0.0053(8) 0.0038(8) -0.0058(8)
C8 0.0529(14) 0.0386(12) 0.0337(12) -0.0057(9) 0.0089(10) -0.0188(11)
C9 0.0684(16) 0.0538(15) 0.0267(12) -0.0031(10) 0.0094(11) -0.0244(12)
C10 0.0572(15) 0.0512(14) 0.0255(11) -0.0089(10) 0.0036(10) -0.0172(11)
C11 0.0287(10) 0.0245(10) 0.0291(11) -0.0053(8) 0.0003(8) -0.0020(8)
C12 0.0335(10) 0.0262(10) 0.0284(11) -0.0053(8) 0.0028(8) -0.0048(8)
C13 0.0296(10) 0.0231(10) 0.0305(11) -0.0029(8) -0.0005(8) -0.0023(8)
C14 0.0294(10) 0.0229(9) 0.0277(11) 0.0025(8) -0.0002(8) -0.0015(8)
C15 0.0496(13) 0.0418(12) 0.0244(11) 0.0060(9) -0.0056(9) -0.0160(10)
C16 0.0464(12) 0.0380(12) 0.0263(11) 0.0007(9) -0.0045(9) -0.0175(10)
C17 0.0303(10) 0.0246(10) 0.0269(10) 0.0002(8) 0.0001(8) -0.0029(8)
C18 0.0452(12) 0.0351(11) 0.0230(10) 0.0012(9) -0.0019(9) -0.0115(9)
C19 0.0371(11) 0.0286(10) 0.0291(11) -0.0028(8) -0.0024(8) -0.0089(9)
C20 0.0312(10) 0.0279(10) 0.0268(10) -0.0002(8) 0.0023(8) -0.0041(8)

loop_
_atom_type_symbol
_atom_type_description
_atom_type_scat_dispersion_real
_atom_type_scat_dispersion_imag
_atom_type_scat_source
C C 0.0033 0.0016 'International Tables Vol C Tables 4.2.6.8 and 6.1.1.4'
H H 0.0000 0.0000 'International Tables Vol C Tables 4.2.6.8 and 6.1.1.4'
N N 0.0061 0.0033 'International Tables Vol C Tables 4.2.6.8 and 6.1.1.4'
O O 0.0106 0.0060 'International Tables Vol C Tables 4.2.6.8 and 6.1.1.4'
Ca Ca 0.2262 0.3064 'International Tables Vol C Tables 4.2.6.8 and 6.1.1.4'

loop_
_geom_angle_atom_site_label_1
_geom_angle_atom_site_label_2
_geom_angle_atom_site_label_3
_geom_angle
_geom_angle_site_symmetry_1
_geom_angle_site_symmetry_3
O1 Ca1 O1 132.25(9) . 4_565
O1 Ca1 N2 134.63(5) . .
O1 Ca1 N2 81.22(6) 4_565 .
O1 Ca1 N2 81.22(6) . 4_565
O1 Ca1 N2 134.63(5) 4_565 4_565
N2 Ca1 N2 94.43(9) . 4_565
O1 Ca1 N1 71.84(5) . .
O1 Ca1 N1 125.60(5) 4_565 .
N2 Ca1 N1 62.98(5) . .
N2 Ca1 N1 90.02(5) 4_565 .
O1 Ca1 N1 125.60(5) . 4_565
O1 Ca1 N1 71.84(5) 4_565 4_565
N2 Ca1 N1 90.02(5) . 4_565
N2 Ca1 N1 62.98(5) 4_565 4_565
N1 Ca1 N1 140.95(7) . 4_565
O1 Ca1 O2 51.26(5) . .
O1 Ca1 O2 94.53(6) 4_565 .
N2 Ca1 O2 174.06(5) . .
N2 Ca1 O2 85.59(6) 4_565 .
N1 Ca1 O2 122.95(5) . .
N1 Ca1 O2 84.70(5) 4_565 .
O1 Ca1 O2 94.53(6) . 4_565
O1 Ca1 O2 51.26(5) 4_565 4_565
N2 Ca1 O2 85.59(6) . 4_565
N2 Ca1 O2 174.06(5) 4_565 4_565
N1 Ca1 O2 84.70(5) . 4_565
N1 Ca1 O2 122.95(5) 4_565 4_565
O2 Ca1 O2 95.00(7) . 4_565
O1 Ca1 C20 115.96(6) . 4_565
O1 Ca1 C20 25.51(5) 4_565 4_565
N2 Ca1 C20 80.83(6) . 4_565
N2 Ca1 C20 159.92(6) 4_565 4_565
N1 Ca1 C20 104.81(5) . 4_565
N1 Ca1 C20 97.36(5) 4_565 4_565
O2 Ca1 C20 97.13(6) . 4_565
O2 Ca1 C20 25.86(5) 4_565 4_565
C1 N1 C5 117.57(17) . .
C1 N1 Ca1 123.59(13) . .
C5 N1 Ca1 118.73(13) . .
C10 N2 C6 118.26(18) . .
C10 N2 Ca1 118.81(14) . .
C6 N2 Ca1 122.91(13) . .
C13 N3 C12 104.41(16) . .
C13 N4 C11 105.81(16) . .
C20 O1 Ca1 100.28(12) . .
C20 O2 Ca1 85.95(11) . .
N1 C1 C2 123.92(19) . .
N1 C1 H1 118.0 . .
C2 C1 H1 118.0 . .
C3 C2 C1 119.2(2) . .
C3 C2 H2 120.4 . .
C1 C2 H2 120.4 . .
C2 C3 C4 118.86(19) . .
C2 C3 H3 120.6 . .
C4 C3 H3 120.6 . .
C3 C4 C5 118.47(18) . .
C3 C4 C11 125.11(18) . .
C5 C4 C11 116.40(17) . .
N1 C5 C4 122.02(18) . .
N1 C5 C6 117.20(17) . .
C4 C5 C6 120.76(17) . .
N2 C6 C7 121.21(18) . .
N2 C6 C5 118.15(17) . .
C7 C6 C5 120.62(17) . .
C8 C7 C6 118.29(18) . .
C8 C7 C12 124.25(19) . .
C6 C7 C12 117.44(18) . .
C9 C8 C7 119.6(2) . .
C9 C8 H8 120.2 . .
C7 C8 H8 120.2 . .
C8 C9 C10 118.6(2) . .
C8 C9 H9 120.7 . .
C10 C9 H9 120.7 . .
N2 C10 C9 124.0(2) . .
N2 C10 H10 118.0 . .
C9 C10 H10 118.0 . .
C12 C11 N4 106.01(16) . .
C12 C11 C4 123.68(18) . .
N4 C11 C4 130.29(18) . .
C11 C12 N3 110.99(17) . .
C11 C12 C7 121.07(18) . .
N3 C12 C7 127.87(18) . .
N3 C13 N4 112.78(16) . .
N3 C13 C14 123.95(17) . 6_545
N4 C13 C14 123.27(17) . 6_545
C15 C14 C19 118.30(18) . .
C15 C14 C13 120.04(18) . 6_665
C19 C14 C13 121.64(17) . 6_665
C16 C15 C14 120.48(19) . .
C16 C15 H15 119.8 . .
C14 C15 H15 119.8 . .
C15 C16 C17 121.15(19) . .
C15 C16 H16 119.4 . .
C17 C16 H16 119.4 . .
C18 C17 C16 118.24(18) . .
C18 C17 C20 121.18(18) . .
C16 C17 C20 120.44(17) . .
C17 C18 C19 120.82(19) . .
C17 C18 H18 119.6 . .
C19 C18 H18 119.6 . .
C18 C19 C14 120.98(18) . .
C18 C19 H19 119.5 . .
C14 C19 H19 119.5 . .
O2 C20 O1 121.94(18) . .
O2 C20 C17 121.47(17) . .
O1 C20 C17 116.57(17) . .

loop_
_geom_bond_atom_site_label_1
_geom_bond_atom_site_label_2
_geom_bond_distance
_geom_bond_site_symmetry_2
Ca1 O1 2.3674(15) .
Ca1 O1 2.3674(15) 4_565
Ca1 N2 2.5369(18) .
Ca1 N2 2.5369(18) 4_565
Ca1 N1 2.6699(18) .
Ca1 N1 2.6699(18) 4_565
Ca1 O2 2.6730(16) .
Ca1 O2 2.6731(16) 4_565
Ca1 C20 2.872(2) 4_565
N1 C1 1.331(3) .
N1 C5 1.357(2) .
N2 C10 1.322(3) .
N2 C6 1.360(2) .
N3 C13 1.324(3) .
N3 C12 1.381(3) .
N4 C13 1.378(2) .
N4 C11 1.383(2) .
O1 C20 1.257(2) .
O2 C20 1.256(2) .
C1 C2 1.396(3) .
C1 H1 0.9300 .
C2 C3 1.367(3) .
C2 H2 0.9300 .
C3 C4 1.403(3) .
C3 H3 0.9300 .
C4 C5 1.417(3) .
C4 C11 1.428(3) .
C5 C6 1.460(3) .
C6 C7 1.417(3) .
C7 C8 1.398(3) .
C7 C12 1.435(3) .
C8 C9 1.364(3) .
C8 H8 0.9300 .
C9 C10 1.392(3) .
C9 H9 0.9300 .
C10 H10 0.9300 .
C11 C12 1.374(3) .
C13 C14 1.465(3) 6_545
C14 C15 1.386(3) .
C14 C19 1.389(3) .
C14 C13 1.465(3) 6_665
C15 C16 1.383(3) .
C15 H15 0.9300 .
C16 C17 1.389(3) .
C16 H16 0.9300 .
C17 C18 1.380(3) .
C17 C20 1.508(3) .
C18 C19 1.382(3) .
C18 H18 0.9300 .
C19 H19 0.9300 .

loop_
_geom_hbond_atom_site_label_D
_geom_hbond_atom_site_label_H
_geom_hbond_atom_site_label_A
_geom_hbond_distance_DH
_geom_hbond_distance_HA
_geom_hbond_distance_DA
_geom_hbond_angle_DHA
_geom_hbond_site_symmetry_A
C1 H1 O1 0.93 2.26 2.908(3) 126.4 .

loop_
_geom_torsion_atom_site_label_1
_geom_torsion_atom_site_label_2
_geom_torsion_atom_site_label_3
_geom_torsion_atom_site_label_4
_geom_torsion
_geom_torsion_site_symmetry_1
_geom_torsion_site_symmetry_2
_geom_torsion_site_symmetry_3
_geom_torsion_site_symmetry_4
C5 N1 C1 C2 -0.2(3) . . . .
Ca1 N1 C1 C2 176.00(17) . . . .
N1 C1 C2 C3 -0.1(4) . . . .
C1 C2 C3 C4 0.3(3) . . . .
C2 C3 C4 C5 -0.2(3) . . . .
C2 C3 C4 C11 -178.69(19) . . . .
C1 N1 C5 C4 0.3(3) . . . .
Ca1 N1 C5 C4 -176.08(14) . . . .
C1 N1 C5 C6 178.58(18) . . . .
Ca1 N1 C5 C6 2.2(2) . . . .
C3 C4 C5 N1 -0.1(3) . . . .
C11 C4 C5 N1 178.48(17) . . . .
C3 C4 C5 C6 -178.30(18) . . . .
C11 C4 C5 C6 0.3(3) . . . .
C10 N2 C6 C7 0.6(3) . . . .
Ca1 N2 C6 C7 178.53(14) . . . .
C10 N2 C6 C5 -177.99(19) . . . .
Ca1 N2 C6 C5 0.0(3) . . . .
N1 C5 C6 N2 -1.5(3) . . . .
C4 C5 C6 N2 176.81(18) . . . .
N1 C5 C6 C7 179.96(18) . . . .
C4 C5 C6 C7 -1.8(3) . . . .
N2 C6 C7 C8 1.6(3) . . . .
C5 C6 C7 C8 -179.89(19) . . . .
N2 C6 C7 C12 -176.75(18) . . . .
C5 C6 C7 C12 1.8(3) . . . .
C6 C7 C8 C9 -2.6(4) . . . .
C12 C7 C8 C9 175.6(2) . . . .
C7 C8 C9 C10 1.5(4) . . . .
C6 N2 C10 C9 -1.8(4) . . . .
Ca1 N2 C10 C9 -179.8(2) . . . .
C8 C9 C10 N2 0.8(4) . . . .
C13 N4 C11 C12 -0.4(2) . . . .
C13 N4 C11 C4 177.9(2) . . . .
C3 C4 C11 C12 179.65(19) . . . .
C5 C4 C11 C12 1.2(3) . . . .
C3 C4 C11 N4 1.7(3) . . . .
C5 C4 C11 N4 -176.82(18) . . . .
N4 C11 C12 N3 0.0(2) . . . .
C4 C11 C12 N3 -178.44(18) . . . .
N4 C11 C12 C7 177.26(18) . . . .
C4 C11 C12 C7 -1.1(3) . . . .
C13 N3 C12 C11 0.5(2) . . . .
C13 N3 C12 C7 -176.6(2) . . . .
C8 C7 C12 C11 -178.6(2) . . . .
C6 C7 C12 C11 -0.4(3) . . . .
C8 C7 C12 N3 -1.8(4) . . . .
C6 C7 C12 N3 176.42(19) . . . .
C12 N3 C13 N4 -0.7(2) . . . .
C12 N3 C13 C14 179.56(18) . . . 6_545
C11 N4 C13 N3 0.7(2) . . . .
C11 N4 C13 C14 -179.57(17) . . . 6_545
C19 C14 C15 C16 -1.3(3) . . . .
C13 C14 C15 C16 177.4(2) 6_665 . . .
C14 C15 C16 C17 0.2(4) . . . .
C15 C16 C17 C18 1.5(3) . . . .
C15 C16 C17 C20 -174.3(2) . . . .
C16 C17 C18 C19 -2.0(3) . . . .
C20 C17 C18 C19 173.80(19) . . . .
C17 C18 C19 C14 0.9(3) . . . .
C15 C14 C19 C18 0.8(3) . . . .
C13 C14 C19 C18 -177.82(19) 6_665 . . .
Ca1 O2 C20 O1 -7.3(2) . . . .
Ca1 O2 C20 C17 174.43(17) . . . .
Ca1 O1 C20 O2 8.4(2) . . . .
Ca1 O1 C20 C17 -173.27(14) . . . .
C18 C17 C20 O2 1.0(3) . . . .
C16 C17 C20 O2 176.6(2) . . . .
C18 C17 C20 O1 -177.35(19) . . . .
C16 C17 C20 O1 -1.7(3) . . . .
